data_4313375
loop_
_publ_author_name
'Hamsell M. Alvarez'
'Thuy B. Tran'
'Mary A. Richter'
'Dania M. Alyounes'
'Daniel Rabinovich'
'Joseph M. Tanski'
'Mariusz Krawiec'

_publ_section_title
;
 Homoleptic Group 12 Metal Bis(mercaptoimidazolyl)borate Complexes
 M(BmR)2(M = Zn, Cd, Hg)
;
_journal_name_full 'Inorganic Chemistry'
_journal_page_first 2149
_journal_page_last 2156
_journal_paper_doi 10.1021/ic025780m
_journal_volume 42
_journal_year 2003
_chemical_formula_sum 'C28 H48 B2 Hg N8 S4'
_chemical_formula_weight 847.19
_chemical_name_systematic
; 
 ? 
;
_space_group_IT_number 2
_symmetry_cell_setting triclinic
_symmetry_space_group_name_Hall '-P 1'
_symmetry_space_group_name_H-M 'P -1'
_atom_sites_solution_hydrogens geom
_atom_sites_solution_primary direct
_atom_sites_solution_secondary difmap
_audit_creation_method SHELXL-97
_cell_angle_alpha 81.699(2)
_cell_angle_beta 76.592(2)
_cell_angle_gamma 71.855(2)
_cell_formula_units_Z 2
_cell_length_a 10.0007(10)
_cell_length_b 10.6538(11)
_cell_length_c 18.9510(18)
_cell_measurement_temperature 243(2)
_cell_volume 1860.7(3)
_computing_cell_refinement 'Bruker SMART'
_computing_data_collection 'Bruker SMART'
_computing_data_reduction 'Bruker SHELXTL'
_computing_molecular_graphics 'Bruker SHELXTL'
_computing_publication_material 'Bruker SHELXTL'
_computing_structure_refinement 'SHELXL-97 (Sheldrick, 1997)'
_computing_structure_solution 'SHELXS-97 (Sheldrick, 1990)'
_diffrn_ambient_temperature 243(2)
_diffrn_measured_fraction_theta_full 0.867
_diffrn_measured_fraction_theta_max 0.867
_diffrn_measurement_device_type 'CCD area detector'
_diffrn_measurement_method 'phi and omega scans'
_diffrn_radiation_monochromator graphite
_diffrn_radiation_source 'fine-focus sealed tube'
_diffrn_radiation_type MoK\a
_diffrn_radiation_wavelength 0.71073
_diffrn_reflns_av_R_equivalents 0.0146
_diffrn_reflns_av_sigmaI/netI 0.0239
_diffrn_reflns_limit_h_max 8
_diffrn_reflns_limit_h_min -13
_diffrn_reflns_limit_k_max 13
_diffrn_reflns_limit_k_min -14
_diffrn_reflns_limit_l_max 11
_diffrn_reflns_limit_l_min -25
_diffrn_reflns_number 12329
_diffrn_reflns_theta_full 28.18
_diffrn_reflns_theta_max 28.18
_diffrn_reflns_theta_min 2.02
_exptl_absorpt_coefficient_mu 4.391
_exptl_absorpt_correction_T_max 0.4188
_exptl_absorpt_correction_T_min 0.2270
_exptl_absorpt_correction_type none
_exptl_crystal_colour colorless
_exptl_crystal_density_diffrn 1.512
_exptl_crystal_density_method 'not measured'
_exptl_crystal_description bulk
_exptl_crystal_F_000 852
_exptl_crystal_size_max 0.48
_exptl_crystal_size_mid 0.36
_exptl_crystal_size_min 0.24
_refine_diff_density_max 0.611
_refine_diff_density_min -0.668
_refine_diff_density_rms 0.064
_refine_ls_extinction_coef 0.00186(18)
_refine_ls_extinction_expression Fc^*^=kFc[1+0.001xFc^2^\l^3^/sin(2\q)]^-1/4^
_refine_ls_extinction_method SHELXL
_refine_ls_goodness_of_fit_ref 1.046
_refine_ls_hydrogen_treatment mixed
_refine_ls_matrix_type full
_refine_ls_number_parameters 405
_refine_ls_number_reflns 7919
_refine_ls_number_restraints 0
_refine_ls_restrained_S_all 1.046
_refine_ls_R_factor_all 0.0280
_refine_ls_R_factor_gt 0.0233
_refine_ls_shift/su_max 0.049
_refine_ls_shift/su_mean 0.002
_refine_ls_structure_factor_coef Fsqd
_refine_ls_weighting_details 'calc w=1/[\s^2^(Fo^2^)+(0.0350P)^2^+0.0000P] where P=(Fo^2^+2Fc^2^)/3'
_refine_ls_weighting_scheme calc
_refine_ls_wR_factor_gt 0.0572
_refine_ls_wR_factor_ref 0.0585
_reflns_number_gt 7134
_reflns_number_total 7919
_reflns_threshold_expression >2sigma(I)
_cod_data_source_file ic025780msi20030205_091749_1.cif
_cod_data_source_block bmhgs10
_cod_depositor_comments
;
The following automatic conversions were performed:

'_symmetry_cell_setting' value 'Triclinic' changed to 'triclinic'
according to the built-in table from CIF Core dictionary named
'cif_core.dic' version 2.4.1 from 2010-06-29.

Automatic conversion script
Id: cif_fix_values 1646 2011-03-28 12:23:43Z adriana 
;
_cod_database_code 4313375

loop_
_symmetry_equiv_pos_as_xyz
'x, y, z'
'-x, -y, -z'

loop_
_atom_site_label
_atom_site_type_symbol
_atom_site_fract_x
_atom_site_fract_y
_atom_site_fract_z
_atom_site_U_iso_or_equiv
_atom_site_adp_type
_atom_site_occupancy
_atom_site_symmetry_multiplicity
_atom_site_calc_flag
_atom_site_refinement_flags
_atom_site_disorder_assembly
_atom_site_disorder_group
Hg Hg 0.670003(12) 0.502668(11) 0.233263(6) 0.04000(5) Uani 1 1 d . . .
S11 S 0.39277(8) 0.59792(9) 0.25934(4) 0.04234(17) Uani 1 1 d . . .
S12 S 0.74247(7) 0.71385(7) 0.22913(4) 0.03616(15) Uani 1 1 d . . .
S21 S 0.68242(8) 0.39124(9) 0.12042(4) 0.04625(19) Uani 1 1 d . . .
S22 S 0.76246(9) 0.33652(7) 0.33375(4) 0.04620(18) Uani 1 1 d . . .
N11 N 0.2706(3) 0.4871(2) 0.39107(12) 0.0394(5) Uani 1 1 d . . .
N12 N 0.4010(2) 0.6148(2) 0.40095(11) 0.0360(5) Uani 1 1 d . . .
N13 N 0.4880(2) 0.8059(2) 0.32520(12) 0.0366(5) Uani 1 1 d . . .
N14 N 0.5015(2) 0.9301(2) 0.22202(12) 0.0350(5) Uani 1 1 d . . .
N21 N 0.8884(2) 0.3381(2) -0.00533(12) 0.0371(5) Uani 1 1 d . . .
N22 N 0.9769(2) 0.3083(3) 0.09416(12) 0.0388(5) Uani 1 1 d . . .
N23 N 0.9457(3) 0.1916(2) 0.22249(12) 0.0398(5) Uani 1 1 d . . .
N24 N 0.8553(3) 0.0688(2) 0.31359(13) 0.0427(6) Uani 1 1 d . . .
B1 B 0.5157(4) 0.6943(4) 0.38852(17) 0.0405(7) Uani 1 1 d . . .
H1 H 0.629(3) 0.627(3) 0.3770(15) 0.033(7) Uiso 1 1 d . . .
H2 H 0.497(3) 0.748(3) 0.4385(17) 0.046(8) Uiso 1 1 d . . .
B2 B 1.0007(4) 0.3051(4) 0.17329(17) 0.0401(7) Uani 1 1 d . . .
H4 H 0.947(3) 0.398(3) 0.1940(15) 0.030(7) Uiso 1 1 d . . .
H3 H 1.119(3) 0.280(3) 0.1713(16) 0.038(8) Uiso 1 1 d . . .
C11 C 0.3546(3) 0.5640(3) 0.35294(13) 0.0340(6) Uani 1 1 d . . .
C12 C 0.2660(4) 0.4913(4) 0.46443(16) 0.0517(8) Uani 1 1 d . . .
H12A H 0.2161 0.4475 0.5033 0.062 Uiso 1 1 calc R . .
C13 C 0.3450(3) 0.5684(3) 0.47001(15) 0.0467(7) Uani 1 1 d . . .
H13A H 0.3602 0.5881 0.5138 0.056 Uiso 1 1 calc R . .
C14 C 0.1821(3) 0.4222(3) 0.36149(17) 0.0452(7) Uani 1 1 d . . .
C15 C 0.1178(5) 0.3341(5) 0.4229(2) 0.0806(13) Uani 1 1 d . . .
H15A H 0.0582 0.3877 0.4621 0.121 Uiso 1 1 calc R . .
H15B H 0.1947 0.2656 0.4409 0.121 Uiso 1 1 calc R . .
H15C H 0.0599 0.2935 0.4043 0.121 Uiso 1 1 calc R . .
C16 C 0.0610(4) 0.5308(3) 0.3337(2) 0.0542(8) Uani 1 1 d . . .
H16A H 0.0030 0.5850 0.3730 0.081 Uiso 1 1 calc R . .
H16B H 0.0016 0.4908 0.3159 0.081 Uiso 1 1 calc R . .
H16C H 0.1015 0.5857 0.2945 0.081 Uiso 1 1 calc R . .
C17 C 0.2761(4) 0.3341(4) 0.3010(2) 0.0703(11) Uani 1 1 d . . .
H17A H 0.3185 0.3875 0.2616 0.105 Uiso 1 1 calc R . .
H17B H 0.2177 0.2934 0.2828 0.105 Uiso 1 1 calc R . .
H17C H 0.3516 0.2656 0.3201 0.105 Uiso 1 1 calc R . .
C18 C 0.5734(3) 0.8196(3) 0.25992(14) 0.0338(6) Uani 1 1 d . . .
C19 C 0.3621(3) 0.9068(3) 0.32810(17) 0.0456(7) Uani 1 1 d . . .
H19A H 0.2840 0.9199 0.3677 0.055 Uiso 1 1 calc R . .
C21 C 0.8534(3) 0.3461(3) 0.06855(14) 0.0342(6) Uani 1 1 d . . .
C22 C 1.0368(3) 0.2944(4) -0.02508(16) 0.0533(9) Uani 1 1 d . . .
H22A H 1.0904 0.2798 -0.0725 0.064 Uiso 1 1 calc R . .
C23 C 1.0900(3) 0.2769(4) 0.03534(16) 0.0553(9) Uani 1 1 d . . .
H23A H 1.1880 0.2479 0.0376 0.066 Uiso 1 1 calc R . .
C24 C 0.7881(3) 0.3626(3) -0.05769(15) 0.0416(7) Uani 1 1 d . . .
C25 C 0.6945(4) 0.2711(4) -0.03531(18) 0.0580(9) Uani 1 1 d . . .
H25A H 0.7543 0.1798 -0.0359 0.087 Uiso 1 1 calc R . .
H25B H 0.6303 0.2869 -0.0690 0.087 Uiso 1 1 calc R . .
H25C H 0.6385 0.2876 0.0134 0.087 Uiso 1 1 calc R . .
C26 C 0.8784(4) 0.3357(5) -0.13405(17) 0.0760(13) Uani 1 1 d . . .
H26A H 0.9358 0.2436 -0.1345 0.114 Uiso 1 1 calc R . .
H26B H 0.9411 0.3924 -0.1474 0.114 Uiso 1 1 calc R . .
H26C H 0.8154 0.3540 -0.1686 0.114 Uiso 1 1 calc R . .
C27 C 0.6981(4) 0.5079(4) -0.0586(2) 0.0675(11) Uani 1 1 d . . .
H27A H 0.6404 0.5267 -0.0105 0.101 Uiso 1 1 calc R . .
H27B H 0.6357 0.5250 -0.0933 0.101 Uiso 1 1 calc R . .
H27C H 0.7611 0.5643 -0.0725 0.101 Uiso 1 1 calc R . .
C28 C 0.8555(3) 0.1959(3) 0.28798(14) 0.0381(6) Uani 1 1 d . . .
C29 C 1.0016(4) 0.0602(3) 0.20666(18) 0.0513(8) Uani 1 1 d . . .
H29A H 1.0668 0.0290 0.1641 0.062 Uiso 1 1 calc R . .
C110 C 0.3684(3) 0.9834(3) 0.26565(16) 0.0442(7) Uani 1 1 d . . .
H11A H 0.2963 1.0591 0.2535 0.053 Uiso 1 1 calc R . .
C111 C 0.5542(3) 0.9860(3) 0.14674(15) 0.0403(6) Uani 1 1 d . . .
C112 C 0.5721(4) 0.8854(4) 0.09209(17) 0.0534(8) Uani 1 1 d . . .
H11B H 0.4808 0.8688 0.0953 0.080 Uiso 1 1 calc R . .
H11C H 0.6426 0.8032 0.1034 0.080 Uiso 1 1 calc R . .
H11D H 0.6043 0.9208 0.0432 0.080 Uiso 1 1 calc R . .
C113 C 0.6949(4) 1.0161(3) 0.1443(2) 0.0552(8) Uani 1 1 d . . .
H11E H 0.6794 1.0797 0.1794 0.083 Uiso 1 1 calc R . .
H11F H 0.7283 1.0527 0.0959 0.083 Uiso 1 1 calc R . .
H11G H 0.7664 0.9351 0.1561 0.083 Uiso 1 1 calc R . .
C114 C 0.4424(4) 1.1147(3) 0.1284(2) 0.0587(9) Uani 1 1 d . . .
H11H H 0.3531 1.0964 0.1290 0.088 Uiso 1 1 calc R . .
H11I H 0.4769 1.1523 0.0805 0.088 Uiso 1 1 calc R . .
H11J H 0.4264 1.1772 0.1642 0.088 Uiso 1 1 calc R . .
C210 C 0.9477(4) -0.0152(3) 0.26171(18) 0.0535(8) Uani 1 1 d . . .
H21A H 0.9685 -0.1079 0.2648 0.064 Uiso 1 1 calc R . .
C211 C 0.7707(4) 0.0239(3) 0.38479(17) 0.0538(9) Uani 1 1 d . . .
C212 C 0.6115(5) 0.0839(5) 0.3862(2) 0.0751(11) Uani 1 1 d . . .
H21B H 0.5867 0.0555 0.3458 0.113 Uiso 1 1 calc R . .
H21C H 0.5884 0.1797 0.3822 0.113 Uiso 1 1 calc R . .
H21D H 0.5574 0.0547 0.4317 0.113 Uiso 1 1 calc R . .
C213 C 0.8187(5) 0.0637(4) 0.44801(18) 0.0685(11) Uani 1 1 d . . .
H21E H 0.7971 0.1593 0.4454 0.103 Uiso 1 1 calc R . .
H21F H 0.9212 0.0237 0.4443 0.103 Uiso 1 1 calc R . .
H21G H 0.7680 0.0330 0.4940 0.103 Uiso 1 1 calc R . .
C214 C 0.8075(6) -0.1284(4) 0.3905(2) 0.0814(14) Uani 1 1 d . . .
H21H H 0.7776 -0.1558 0.3515 0.122 Uiso 1 1 calc R . .
H21I H 0.7579 -0.1585 0.4370 0.122 Uiso 1 1 calc R . .
H21J H 0.9103 -0.1668 0.3866 0.122 Uiso 1 1 calc R . .

loop_
_atom_site_aniso_label
_atom_site_aniso_U_11
_atom_site_aniso_U_22
_atom_site_aniso_U_33
_atom_site_aniso_U_23
_atom_site_aniso_U_13
_atom_site_aniso_U_12
Hg 0.04402(8) 0.03344(7) 0.03597(7) -0.00767(4) -0.00117(4) -0.00461(5)
S11 0.0382(4) 0.0646(5) 0.0231(3) -0.0051(3) -0.0039(3) -0.0142(3)
S12 0.0312(3) 0.0310(3) 0.0402(4) -0.0009(3) -0.0035(3) -0.0038(3)
S21 0.0315(4) 0.0680(5) 0.0388(4) -0.0219(4) 0.0018(3) -0.0122(3)
S22 0.0692(5) 0.0335(4) 0.0274(3) -0.0047(3) -0.0037(3) -0.0059(3)
N11 0.0460(14) 0.0403(13) 0.0317(12) 0.0020(10) -0.0100(10) -0.0124(11)
N12 0.0419(13) 0.0411(13) 0.0232(10) -0.0040(9) -0.0028(9) -0.0113(11)
N13 0.0401(13) 0.0351(12) 0.0297(11) -0.0040(9) -0.0018(9) -0.0069(10)
N14 0.0342(12) 0.0283(11) 0.0366(12) -0.0027(9) -0.0046(9) -0.0026(9)
N21 0.0304(12) 0.0501(14) 0.0284(11) -0.0027(10) -0.0041(9) -0.0097(10)
N22 0.0304(12) 0.0518(15) 0.0302(11) -0.0100(10) -0.0053(9) -0.0039(11)
N23 0.0405(13) 0.0412(13) 0.0342(12) -0.0095(10) -0.0105(10) -0.0014(11)
N24 0.0595(16) 0.0315(12) 0.0383(13) -0.0044(10) -0.0198(11) -0.0069(11)
B1 0.049(2) 0.0454(19) 0.0277(15) -0.0019(13) -0.0053(13) -0.0164(16)
B2 0.0376(18) 0.052(2) 0.0286(15) -0.0090(14) -0.0057(13) -0.0073(15)
C11 0.0346(14) 0.0354(14) 0.0265(12) -0.0035(10) -0.0039(10) -0.0031(11)
C12 0.062(2) 0.067(2) 0.0275(14) 0.0072(14) -0.0072(13) -0.0270(18)
C13 0.0535(19) 0.063(2) 0.0255(13) -0.0019(13) -0.0052(12) -0.0214(16)
C14 0.0498(18) 0.0396(16) 0.0497(17) 0.0020(13) -0.0173(14) -0.0147(14)
C15 0.105(4) 0.075(3) 0.083(3) 0.026(2) -0.040(3) -0.055(3)
C16 0.0477(19) 0.052(2) 0.061(2) 0.0025(16) -0.0158(16) -0.0118(15)
C17 0.072(3) 0.052(2) 0.091(3) -0.026(2) -0.025(2) -0.0068(19)
C18 0.0361(14) 0.0296(13) 0.0354(13) -0.0031(10) -0.0079(11) -0.0081(11)
C19 0.0435(17) 0.0427(17) 0.0409(15) -0.0111(13) 0.0038(13) -0.0041(14)
C21 0.0319(14) 0.0383(15) 0.0312(13) -0.0070(11) -0.0039(10) -0.0082(11)
C22 0.0339(16) 0.088(3) 0.0306(14) -0.0152(15) -0.0001(12) -0.0063(16)
C23 0.0280(15) 0.092(3) 0.0369(16) -0.0164(16) -0.0017(12) -0.0034(16)
C24 0.0366(15) 0.0586(19) 0.0312(14) 0.0001(13) -0.0102(11) -0.0150(14)
C25 0.074(2) 0.072(2) 0.0422(17) -0.0036(16) -0.0168(16) -0.038(2)
C26 0.055(2) 0.142(4) 0.0306(16) -0.005(2) -0.0117(15) -0.025(2)
C27 0.062(2) 0.061(2) 0.076(3) 0.019(2) -0.029(2) -0.0121(19)
C28 0.0445(16) 0.0364(15) 0.0319(13) -0.0043(11) -0.0151(12) -0.0036(12)
C29 0.0506(19) 0.0500(19) 0.0477(18) -0.0199(15) -0.0131(15) 0.0031(15)
C110 0.0382(16) 0.0352(16) 0.0490(17) -0.0074(13) -0.0051(13) 0.0031(13)
C111 0.0407(16) 0.0399(16) 0.0358(14) 0.0030(12) -0.0078(12) -0.0080(13)
C112 0.056(2) 0.064(2) 0.0390(16) -0.0070(15) -0.0135(14) -0.0114(17)
C113 0.055(2) 0.051(2) 0.062(2) 0.0147(16) -0.0171(16) -0.0238(17)
C114 0.055(2) 0.0480(19) 0.058(2) 0.0161(16) -0.0124(16) -0.0026(16)
C210 0.068(2) 0.0365(17) 0.0544(19) -0.0125(14) -0.0249(17) 0.0007(15)
C211 0.088(3) 0.0398(17) 0.0376(16) 0.0062(13) -0.0221(16) -0.0210(17)
C212 0.076(3) 0.081(3) 0.068(3) 0.014(2) -0.012(2) -0.033(2)
C213 0.118(3) 0.054(2) 0.0365(17) 0.0040(15) -0.030(2) -0.022(2)
C214 0.149(4) 0.046(2) 0.062(2) 0.0111(18) -0.038(3) -0.040(3)

loop_
_atom_type_symbol
_atom_type_description
_atom_type_scat_dispersion_real
_atom_type_scat_dispersion_imag
_atom_type_scat_source
C C 0.0033 0.0016 'International Tables Vol C Tables 4.2.6.8 and 6.1.1.4'
H H 0.0000 0.0000 'International Tables Vol C Tables 4.2.6.8 and 6.1.1.4'
B B 0.0013 0.0007 'International Tables Vol C Tables 4.2.6.8 and 6.1.1.4'
N N 0.0061 0.0033 'International Tables Vol C Tables 4.2.6.8 and 6.1.1.4'
S S 0.1246 0.1234 'International Tables Vol C Tables 4.2.6.8 and 6.1.1.4'
Hg Hg -2.3894 9.2266 'International Tables Vol C Tables 4.2.6.8 and 6.1.1.4'

loop_
_geom_angle_atom_site_label_1
_geom_angle_atom_site_label_2
_geom_angle_atom_site_label_3
_geom_angle
_geom_angle_site_symmetry_1
_geom_angle_site_symmetry_3
_geom_angle_publ_flag
S22 Hg S21 112.23(3) . . ?
S22 Hg S12 110.50(2) . . ?
S21 Hg S12 123.89(3) . . ?
S22 Hg S11 112.94(3) . . ?
S21 Hg S11 94.77(2) . . ?
S12 Hg S11 100.40(3) . . ?
S22 Hg H4 70.4(6) . . ?
S21 Hg H4 79.0(6) . . ?
S12 Hg H4 82.8(6) . . ?
S11 Hg H4 173.8(6) . . ?
S22 Hg H1 66.3(5) . . ?
S21 Hg H1 174.2(5) . . ?
S12 Hg H1 61.1(5) . . ?
S11 Hg H1 81.0(5) . . ?
H4 Hg H1 105.2(8) . . ?
C11 S11 Hg 100.35(9) . . ?
C18 S12 Hg 98.26(9) . . ?
C21 S21 Hg 112.38(9) . . ?
C28 S22 Hg 102.50(9) . . ?
C11 N11 C12 107.4(2) . . ?
C11 N11 C14 127.6(2) . . ?
C12 N11 C14 124.6(3) . . ?
C11 N12 C13 107.3(2) . . ?
C11 N12 B1 130.8(2) . . ?
C13 N12 B1 121.2(2) . . ?
C18 N13 C19 108.2(2) . . ?
C18 N13 B1 128.9(2) . . ?
C19 N13 B1 122.9(2) . . ?
C18 N14 C110 107.7(2) . . ?
C18 N14 C111 127.3(2) . . ?
C110 N14 C111 124.9(2) . . ?
C21 N21 C22 107.7(2) . . ?
C21 N21 C24 128.1(2) . . ?
C22 N21 C24 124.1(2) . . ?
C21 N22 C23 107.7(2) . . ?
C21 N22 B2 129.8(2) . . ?
C23 N22 B2 122.4(2) . . ?
C28 N23 C29 107.7(3) . . ?
C28 N23 B2 129.8(2) . . ?
C29 N23 B2 122.0(3) . . ?
C28 N24 C210 107.6(3) . . ?
C28 N24 C211 127.6(3) . . ?
C210 N24 C211 124.8(3) . . ?
N13 B1 N12 109.6(2) . . ?
N22 B2 N23 109.3(2) . . ?
N12 C11 N11 108.5(2) . . ?
N12 C11 S11 124.4(2) . . ?
N11 C11 S11 127.1(2) . . ?
C13 C12 N11 107.8(3) . . ?
C12 C13 N12 109.0(3) . . ?
N11 C14 C17 110.7(3) . . ?
N11 C14 C16 108.5(2) . . ?
C17 C14 C16 111.1(3) . . ?
N11 C14 C15 109.2(3) . . ?
C17 C14 C15 107.9(3) . . ?
C16 C14 C15 109.4(3) . . ?
N13 C18 N14 107.8(2) . . ?
N13 C18 S12 125.7(2) . . ?
N14 C18 S12 126.4(2) . . ?
C110 C19 N13 109.2(3) . . ?
N22 C21 N21 108.1(2) . . ?
N22 C21 S21 125.8(2) . . ?
N21 C21 S21 126.1(2) . . ?
C23 C22 N21 107.8(3) . . ?
C22 C23 N22 108.7(3) . . ?
C25 C24 N21 109.6(2) . . ?
C25 C24 C26 109.8(3) . . ?
N21 C24 C26 108.5(2) . . ?
C25 C24 C27 111.3(3) . . ?
N21 C24 C27 109.1(3) . . ?
C26 C24 C27 108.4(3) . . ?
N23 C28 N24 108.2(2) . . ?
N23 C28 S22 126.0(2) . . ?
N24 C28 S22 125.7(2) . . ?
C210 C29 N23 109.0(3) . . ?
C19 C110 N14 107.1(3) . . ?
N14 C111 C113 109.6(2) . . ?
N14 C111 C114 109.2(2) . . ?
C113 C111 C114 108.9(3) . . ?
N14 C111 C112 108.5(2) . . ?
C113 C111 C112 111.9(3) . . ?
C114 C111 C112 108.8(3) . . ?
C29 C210 N24 107.5(3) . . ?
C212 C211 N24 109.5(3) . . ?
C212 C211 C214 109.4(3) . . ?
N24 C211 C214 108.8(3) . . ?
C212 C211 C213 112.7(3) . . ?
N24 C211 C213 108.4(3) . . ?
C214 C211 C213 108.0(3) . . ?

loop_
_geom_bond_atom_site_label_1
_geom_bond_atom_site_label_2
_geom_bond_distance
_geom_bond_site_symmetry_2
_geom_bond_publ_flag
Hg S22 2.5374(7) . ?
Hg S21 2.5526(7) . ?
Hg S12 2.5557(7) . ?
Hg S11 2.5919(8) . ?
Hg H4 2.62(3) . ?
Hg H1 3.09(3) . ?
S11 C11 1.735(3) . ?
S12 C18 1.736(3) . ?
S21 C21 1.723(3) . ?
S22 C28 1.730(3) . ?
N11 C11 1.370(4) . ?
N11 C12 1.387(4) . ?
N11 C14 1.516(4) . ?
N12 C11 1.353(3) . ?
N12 C13 1.384(4) . ?
N12 B1 1.584(4) . ?
N13 C18 1.347(3) . ?
N13 C19 1.373(4) . ?
N13 B1 1.571(4) . ?
N14 C18 1.373(3) . ?
N14 C110 1.391(4) . ?
N14 C111 1.506(4) . ?
N21 C21 1.371(3) . ?
N21 C22 1.387(4) . ?
N21 C24 1.510(3) . ?
N22 C21 1.354(3) . ?
N22 C23 1.386(4) . ?
N22 B2 1.566(4) . ?
N23 C28 1.352(4) . ?
N23 C29 1.385(4) . ?
N23 B2 1.577(4) . ?
N24 C28 1.372(4) . ?
N24 C210 1.393(4) . ?
N24 C211 1.517(4) . ?
C12 C13 1.334(5) . ?
C14 C17 1.530(5) . ?
C14 C16 1.527(4) . ?
C14 C15 1.536(5) . ?
C19 C110 1.338(4) . ?
C22 C23 1.337(4) . ?
C24 C25 1.508(5) . ?
C24 C26 1.531(4) . ?
C24 C27 1.530(5) . ?
C29 C210 1.338(5) . ?
C111 C113 1.527(4) . ?
C111 C114 1.529(4) . ?
C111 C112 1.539(4) . ?
C211 C212 1.515(6) . ?
C211 C214 1.541(5) . ?
C211 C213 1.545(4) . ?
